data_8104331
loop_
_publ_author_name
'Pertlik, F.'

_publ_section_title
;
 The single chain arsenites Pb(AsO2)Cl and Pb(AsO2)3Cl. Preparation and
 structure investigation
;
_journal_name_full 'Zeitschrift fuer Kristallographie (149,1979-)'
_journal_page_first 191
_journal_page_last 201
_journal_volume 184
_journal_year 1988
_chemical_formula_sum 'As Cl O2 Pb'
_chemical_name_systematic 'Pb (As O2) Cl'
_space_group_IT_number 19
_symmetry_space_group_name_Hall 'P 2ac 2ab'
_symmetry_space_group_name_H-M 'P 21 21 21'
_cell_angle_alpha 90
_cell_angle_beta 90
_cell_angle_gamma 90
_cell_formula_units_Z 8
_cell_length_a 6.933
_cell_length_b 9.923
_cell_length_c 11.374
_cell_volume 782.488
_citation_journal_id_ASTM ZEKRDZ
_cod_data_source_file Pertlik_ZEKRDZ_1988_1459.cif
_cod_data_source_block As1Cl1O2Pb1
_cod_original_cell_volume 782.4875
_cod_original_formula_sum 'As1 Cl1 O2 Pb1'
_cod_database_code 8104331

loop_
_symmetry_equiv_pos_as_xyz
x,y,z
-x+1/2,-y,z+1/2
x+1/2,-y+1/2,-z
-x,y+1/2,-z+1/2

loop_
_atom_site_label
_atom_site_type_symbol
_atom_site_fract_x
_atom_site_fract_y
_atom_site_fract_z
_atom_site_occupancy
_atom_site_U_iso_or_equiv
Pb2 Pb+2 0.0756 0.997 0.0092 1 0.0
Pb1 Pb+2 0.3388 0.3328 0.2839 1 0.0
O4 O-2 0.3399 0.4758 0.8449 1 0.0
O1 O-2 0.2936 0.4312 0.0982 1 0.0
O3 O-2 0.1609 0.2549 0.9282 1 0.0
Cl2 Cl-1 0.1598 0.9835 0.7396 1 0.0
O2 O-2 0.03 0.254 0.1474 1 0.0
Cl1 Cl-1 0.0623 0.23 0.4663 1 0.0
As1 As+3 0.0764 0.382 0.0347 1 0.0
As2 As+3 0.2981 0.3096 0.7994 1 0.0
